data_4124380
loop_
_publ_author_name
'Ke, Xian-Sheng'
'Zhao, Hongmei'
'Zou, Xiaoran'
'Ning, Yingying'
'Cheng, Xin'
'Su, Hongmei'
'Zhang, Jun-Long'

_publ_section_title
;
 Fine-Tuning of \b-Substitution to Modulate the Lowest Triplet Excited
 States: A Bioinspired Approach to Design Phosphorescent
 Metalloporphyrinoids.
;
_journal_name_full 'Journal of the American Chemical Society'
_journal_page_first 150817162021003
_journal_paper_doi 10.1021/jacs.5b06332
_journal_year 2015
_chemical_formula_sum 'C22 H3 Cl3 F10 N2 O2 Pt0.5'
_chemical_formula_weight 721.16
_chemical_name_systematic
; 
 ? 
;
_space_group_IT_number 14
_symmetry_cell_setting monoclinic
_symmetry_space_group_name_Hall '-P 2yn'
_symmetry_space_group_name_H-M 'P 1 21/n 1'
_atom_sites_solution_hydrogens geom
_atom_sites_solution_primary direct
_atom_sites_solution_secondary difmap
_audit_creation_method SHELXL-97
_cell_angle_alpha 90.00
_cell_angle_beta 97.430(4)
_cell_angle_gamma 90.00
_cell_formula_units_Z 4
_cell_length_a 12.0453(6)
_cell_length_b 9.6343(4)
_cell_length_c 19.4726(8)
_cell_measurement_reflns_used 6394
_cell_measurement_temperature 180.01(10)
_cell_measurement_theta_max 28.2170
_cell_measurement_theta_min 3.3570
_cell_volume 2240.78(17)
_computing_cell_refinement
;
CrysAlisPro, Agilent Technologies,
Version 1.171.36.20 (release 27-06-2012 CrysAlis171 .NET)
(compiled Jul 11 2012,15:38:31)
;
_computing_data_collection
;
CrysAlisPro, Agilent Technologies,
Version 1.171.36.20 (release 27-06-2012 CrysAlis171 .NET)
(compiled Jul 11 2012,15:38:31)
;
_computing_data_reduction
;
CrysAlisPro, Agilent Technologies,
Version 1.171.36.20 (release 27-06-2012 CrysAlis171 .NET)
(compiled Jul 11 2012,15:38:31)
;
_computing_molecular_graphics
;
O. V. Dolomanov, L. J. Bourhis, R. J. Gildea, J. A. K. Howard and H. Puschmann,
OLEX2: a complete structure solution, refinement and analysis program.
J. Appl. Cryst. (2009). 42, 339-341.
;
_computing_publication_material
;
O. V. Dolomanov, L. J. Bourhis, R. J. Gildea, J. A. K. Howard and H. Puschmann,
OLEX2: a complete structure solution, refinement and analysis program.
J. Appl. Cryst. (2009). 42, 339-341.
;
_computing_structure_refinement 'SHELXL-97 (Sheldrick, 1997)'
_computing_structure_solution 'SHELXS-97 (Sheldrick, 1990)'
_diffrn_ambient_temperature 180.01(10)
_diffrn_detector_area_resol_mean 10.3914
_diffrn_measured_fraction_theta_full 0.999
_diffrn_measured_fraction_theta_max 0.851
_diffrn_measurement_device_type 'SuperNova, Dual, Cu at zero, Atlas'
_diffrn_measurement_method '\w scans'
_diffrn_radiation_monochromator mirror
_diffrn_radiation_source 'SuperNova (Mo) X-ray Source'
_diffrn_radiation_type MoK\a
_diffrn_radiation_wavelength 0.71073
_diffrn_reflns_av_R_equivalents 0.0465
_diffrn_reflns_av_sigmaI/netI 0.0568
_diffrn_reflns_limit_h_max 16
_diffrn_reflns_limit_h_min -11
_diffrn_reflns_limit_k_max 9
_diffrn_reflns_limit_k_min -12
_diffrn_reflns_limit_l_max 20
_diffrn_reflns_limit_l_min -25
_diffrn_reflns_number 12917
_diffrn_reflns_theta_full 25.00
_diffrn_reflns_theta_max 28.39
_diffrn_reflns_theta_min 2.83
_exptl_absorpt_coefficient_mu 3.625
_exptl_absorpt_correction_T_max 1.00000
_exptl_absorpt_correction_T_min 0.52276
_exptl_absorpt_correction_type multi-scan
_exptl_crystal_colour red
_exptl_crystal_density_diffrn 2.138
_exptl_crystal_density_method 'not measured'
_exptl_crystal_description block
_exptl_crystal_F_000 1380
_exptl_crystal_size_max 0.20
_exptl_crystal_size_mid 0.18
_exptl_crystal_size_min 0.16
_refine_diff_density_max 3.333
_refine_diff_density_min -1.424
_refine_diff_density_rms 0.196
_refine_ls_extinction_method none
_refine_ls_goodness_of_fit_ref 1.071
_refine_ls_hydrogen_treatment calc
_refine_ls_matrix_type full
_refine_ls_number_parameters 358
_refine_ls_number_reflns 4784
_refine_ls_number_restraints 0
_refine_ls_restrained_S_all 1.071
_refine_ls_R_factor_all 0.0661
_refine_ls_R_factor_gt 0.0475
_refine_ls_shift/su_max 0.000
_refine_ls_shift/su_mean 0.000
_refine_ls_structure_factor_coef Fsqd
_refine_ls_weighting_details 'calc w=1/[\s^2^(Fo^2^)+(0.0769P)^2^+8.0649P] where P=(Fo^2^+2Fc^2^)/3'
_refine_ls_weighting_scheme calc
_refine_ls_wR_factor_gt 0.1283
_refine_ls_wR_factor_ref 0.1448
_reflns_number_gt 3550
_reflns_number_total 4784
_reflns_threshold_expression >2sigma(I)
_cod_data_source_file ja5b06332_si_003.cif
_cod_data_source_block 1
_cod_depositor_comments
;
The following automatic conversions were performed:

'_symmetry_cell_setting' value 'Monoclinic' changed to 'monoclinic'
according to
/usr/data/users/saulius/crontab/automatic-downloads/current/ACS/lib/dictionaries/cif_core.dic
dictionary named 'cif_core.dic' version 2.4.2 from 2011-04-26.

Automatic conversion script
Id: cif_fix_values 3271 2015-04-21 07:52:19Z andrius 
;
_cod_original_sg_symbol_H-M P2(1)/n
_cod_original_formula_sum 'C22 H3 Cl3 F10 N2 O2 Pt0.50'
_cod_database_code 4124380

loop_
_symmetry_equiv_pos_as_xyz
'x, y, z'
'-x+1/2, y+1/2, -z+1/2'
'-x, -y, -z'
'x-1/2, -y-1/2, z-1/2'

loop_
_atom_site_label
_atom_site_type_symbol
_atom_site_fract_x
_atom_site_fract_y
_atom_site_fract_z
_atom_site_U_iso_or_equiv
_atom_site_adp_type
_atom_site_occupancy
_atom_site_symmetry_multiplicity
_atom_site_calc_flag
_atom_site_refinement_flags
Pt1 Pt 0.5000 0.5000 0.0000 0.01466(14) Uani 1 2 d S
C1 C 0.4318(5) 0.2444(6) 0.0712(3) 0.0202(13) Uani 1 1 d .
C2 C 0.5609(6) 0.2065(7) 0.1620(4) 0.0248(15) Uani 1 1 d .
C3 C 0.5902(5) 0.3263(6) 0.1224(3) 0.0184(13) Uani 1 1 d .
C4 C 0.6873(6) 0.4016(7) 0.1386(3) 0.0217(14) Uani 1 1 d .
C5 C 0.7144(6) 0.5170(6) 0.1007(4) 0.0180(13) Uani 1 1 d .
C6 C 0.8125(6) 0.6004(7) 0.1178(3) 0.0246(14) Uani 1 1 d .
H6A H 0.8690 0.5862 0.1543 0.029 Uiso 1 1 calc R
C7 C 0.8071(6) 0.7030(7) 0.0710(4) 0.0255(15) Uani 1 1 d .
H7A H 0.8603 0.7723 0.0688 0.031 Uiso 1 1 calc R
C8 C 0.7060(5) 0.6875(7) 0.0252(3) 0.0217(14) Uani 1 1 d .
C9 C 0.6670(6) 0.7771(6) -0.0293(3) 0.0211(14) Uani 1 1 d .
C10 C 0.7717(6) 0.3588(6) 0.1979(3) 0.0209(14) Uani 1 1 d .
C11 C 0.7620(6) 0.3991(7) 0.2643(4) 0.0273(15) Uani 1 1 d .
C12 C 0.8464(7) 0.3709(8) 0.3182(4) 0.0358(19) Uani 1 1 d .
C13 C 0.9375(7) 0.2960(9) 0.3060(4) 0.039(2) Uani 1 1 d .
C14 C 0.9479(6) 0.2533(8) 0.2399(4) 0.0371(18) Uani 1 1 d .
C15 C 0.8649(6) 0.2857(7) 0.1867(4) 0.0293(16) Uani 1 1 d .
C16 C 0.7345(6) 0.9012(7) -0.0412(3) 0.0222(14) Uani 1 1 d .
C17 C 0.6963(6) 1.0343(7) -0.0292(3) 0.0221(14) Uani 1 1 d .
C18 C 0.7589(6) 1.1523(7) -0.0372(3) 0.0243(15) Uani 1 1 d .
C19 C 0.8626(6) 1.1377(7) -0.0585(4) 0.0272(15) Uani 1 1 d .
C20 C 0.9032(6) 1.0086(6) -0.0719(4) 0.0248(16) Uani 1 1 d .
C21 C 0.8409(6) 0.8930(7) -0.0637(3) 0.0236(15) Uani 1 1 d .
C22 C 0.2390(10) 0.9070(11) 0.2830(6) 0.067(3) Uani 1 1 d .
H22A H 0.2789 0.8221 0.2992 0.081 Uiso 1 1 calc R
N1 N 0.5077(5) 0.3463(5) 0.0689(3) 0.0200(11) Uani 1 1 d .
N2 N 0.6488(4) 0.5723(5) 0.0446(3) 0.0188(11) Uani 1 1 d .
O1 O 0.4610(4) 0.1575(5) 0.1259(2) 0.0275(11) Uani 1 1 d .
O2 O 0.6003(4) 0.1514(5) 0.2146(3) 0.0347(12) Uani 1 1 d .
F1 F 0.6731(4) 0.4713(5) 0.2785(3) 0.0418(11) Uani 1 1 d .
F2 F 0.8391(4) 0.4207(5) 0.3814(2) 0.0524(13) Uani 1 1 d .
F3 F 1.0193(4) 0.2687(6) 0.3579(3) 0.0598(15) Uani 1 1 d .
F4 F 1.0418(4) 0.1852(6) 0.2265(3) 0.0621(15) Uani 1 1 d .
F5 F 0.8779(4) 0.2451(5) 0.1224(2) 0.0483(12) Uani 1 1 d .
F6 F 0.5972(3) 1.0522(4) -0.0079(2) 0.0303(9) Uani 1 1 d .
F7 F 0.7208(4) 1.2774(4) -0.0233(2) 0.0355(10) Uani 1 1 d .
F8 F 0.9246(4) 1.2513(4) -0.0660(3) 0.0411(11) Uani 1 1 d .
F9 F 1.0051(4) 0.9976(4) -0.0924(3) 0.0346(11) Uani 1 1 d .
F10 F 0.8811(4) 0.7692(4) -0.0772(2) 0.0335(10) Uani 1 1 d .
Cl1 Cl 0.3181(3) 0.9941(3) 0.22738(19) 0.0705(9) Uani 1 1 d .
Cl2 Cl 0.2236(4) 1.0111(3) 0.35547(18) 0.0773(10) Uani 1 1 d .
Cl3 Cl 0.1088(3) 0.8613(3) 0.24166(18) 0.0843(9) Uani 1 1 d .

loop_
_atom_site_aniso_label
_atom_site_aniso_U_11
_atom_site_aniso_U_22
_atom_site_aniso_U_33
_atom_site_aniso_U_23
_atom_site_aniso_U_13
_atom_site_aniso_U_12
Pt1 0.0132(2) 0.01355(19) 0.01607(19) 0.00094(12) -0.00244(13) -0.00078(12)
C1 0.017(3) 0.019(3) 0.024(3) 0.002(3) 0.001(3) 0.004(3)
C2 0.021(4) 0.022(3) 0.028(4) 0.001(3) -0.007(3) 0.002(3)
C3 0.015(3) 0.019(3) 0.020(3) 0.002(2) -0.001(3) 0.001(3)
C4 0.023(4) 0.022(3) 0.017(3) 0.000(3) -0.005(3) -0.001(3)
C5 0.015(3) 0.017(3) 0.021(3) -0.003(2) -0.002(3) -0.002(2)
C6 0.021(4) 0.028(3) 0.021(3) 0.000(3) -0.008(3) -0.002(3)
C7 0.018(3) 0.026(3) 0.032(4) 0.002(3) -0.003(3) -0.005(3)
C8 0.017(3) 0.023(3) 0.025(3) 0.003(3) 0.001(3) -0.001(3)
C9 0.019(3) 0.019(3) 0.024(3) 0.002(3) -0.002(3) -0.004(3)
C10 0.025(4) 0.018(3) 0.018(3) 0.000(2) -0.006(3) -0.004(3)
C11 0.027(4) 0.023(3) 0.030(4) 0.000(3) -0.002(3) -0.009(3)
C12 0.044(5) 0.037(4) 0.023(4) 0.003(3) -0.010(3) -0.016(4)
C13 0.024(4) 0.038(4) 0.048(5) 0.011(4) -0.021(4) -0.004(4)
C14 0.030(4) 0.037(4) 0.040(4) 0.002(3) -0.013(4) 0.005(4)
C15 0.026(4) 0.028(4) 0.031(4) -0.001(3) -0.006(3) 0.005(3)
C16 0.022(4) 0.025(3) 0.018(3) 0.005(3) -0.005(3) -0.008(3)
C17 0.021(4) 0.025(3) 0.020(3) 0.000(3) -0.001(3) -0.003(3)
C18 0.020(4) 0.024(3) 0.028(4) -0.001(3) 0.000(3) 0.006(3)
C19 0.027(4) 0.025(3) 0.029(4) 0.004(3) 0.003(3) -0.008(3)
C20 0.017(4) 0.030(4) 0.027(4) 0.005(3) 0.005(3) 0.001(3)
C21 0.020(4) 0.025(3) 0.026(3) -0.003(3) 0.001(3) -0.007(3)
C22 0.070(7) 0.063(6) 0.072(7) 0.021(5) 0.019(6) 0.010(6)
N1 0.022(3) 0.014(2) 0.022(3) 0.001(2) -0.002(2) -0.006(2)
N2 0.012(3) 0.020(3) 0.024(3) 0.002(2) -0.002(2) 0.006(2)
O1 0.025(3) 0.025(2) 0.031(3) 0.005(2) -0.003(2) -0.002(2)
O2 0.035(3) 0.031(3) 0.035(3) 0.008(2) -0.009(2) -0.002(2)
F1 0.036(3) 0.055(3) 0.036(3) -0.012(2) 0.008(2) 0.004(2)
F2 0.070(4) 0.064(3) 0.020(2) -0.002(2) -0.005(2) -0.024(3)
F3 0.049(3) 0.065(3) 0.054(3) 0.022(3) -0.035(3) -0.004(3)
F4 0.039(3) 0.072(4) 0.069(4) -0.002(3) -0.016(3) 0.029(3)
F5 0.046(3) 0.060(3) 0.036(3) -0.011(2) -0.007(2) 0.025(2)
F6 0.022(2) 0.030(2) 0.040(2) 0.0033(19) 0.0091(18) -0.0016(19)
F7 0.033(2) 0.022(2) 0.053(3) -0.0027(19) 0.009(2) -0.0017(18)
F8 0.033(3) 0.026(2) 0.066(3) 0.002(2) 0.014(2) -0.0115(19)
F9 0.018(2) 0.036(3) 0.052(3) 0.0024(17) 0.012(2) -0.0033(16)
F10 0.032(2) 0.023(2) 0.047(3) -0.0036(18) 0.012(2) 0.0002(18)
Cl1 0.068(2) 0.074(2) 0.074(2) 0.0157(12) 0.0300(17) -0.0012(12)
Cl2 0.109(3) 0.0687(19) 0.0567(18) 0.0041(12) 0.0206(19) 0.0050(15)
Cl3 0.089(2) 0.0759(19) 0.088(2) 0.0204(16) 0.0115(18) -0.0189(17)

loop_
_atom_type_symbol
_atom_type_description
_atom_type_scat_dispersion_real
_atom_type_scat_dispersion_imag
_atom_type_scat_source
C C 0.0033 0.0016 'International Tables Vol C Tables 4.2.6.8 and 6.1.1.4'
H H 0.0000 0.0000 'International Tables Vol C Tables 4.2.6.8 and 6.1.1.4'
N N 0.0061 0.0033 'International Tables Vol C Tables 4.2.6.8 and 6.1.1.4'
O O 0.0106 0.0060 'International Tables Vol C Tables 4.2.6.8 and 6.1.1.4'
Pt Pt -1.7033 8.3905 'International Tables Vol C Tables 4.2.6.8 and 6.1.1.4'
F F 0.0171 0.0103 'International Tables Vol C Tables 4.2.6.8 and 6.1.1.4'
Cl Cl 0.1484 0.1585 'International Tables Vol C Tables 4.2.6.8 and 6.1.1.4'

loop_
_geom_angle_atom_site_label_1
_geom_angle_atom_site_label_2
_geom_angle_atom_site_label_3
_geom_angle
_geom_angle_site_symmetry_1
_geom_angle_site_symmetry_3
N1 Pt1 N1 180.0(3) . 3_665
N1 Pt1 N2 90.3(2) . .
N1 Pt1 N2 89.7(2) 3_665 .
N1 Pt1 N2 89.7(2) . 3_665
N1 Pt1 N2 90.3(2) 3_665 3_665
N2 Pt1 N2 180.0 . 3_665
N1 C1 O1 111.4(6) . .
N1 C1 C9 129.3(6) . 3_665
O1 C1 C9 119.2(6) . 3_665
O2 C2 O1 120.1(6) . .
O2 C2 C3 135.1(7) . .
O1 C2 C3 104.7(5) . .
N1 C3 C4 128.2(5) . .
N1 C3 C2 108.4(5) . .
C4 C3 C2 123.5(6) . .
C3 C4 C5 123.1(6) . .
C3 C4 C10 120.4(6) . .
C5 C4 C10 116.5(6) . .
N2 C5 C4 125.5(6) . .
N2 C5 C6 109.8(5) . .
C4 C5 C6 124.6(6) . .
C7 C6 C5 106.9(6) . .
C6 C7 C8 108.1(6) . .
N2 C8 C9 124.8(6) . .
N2 C8 C7 109.2(5) . .
C9 C8 C7 125.9(6) . .
C1 C9 C8 122.6(6) 3_665 .
C1 C9 C16 118.9(6) 3_665 .
C8 C9 C16 118.6(6) . .
C15 C10 C11 117.9(6) . .
C15 C10 C4 120.7(6) . .
C11 C10 C4 121.3(6) . .
F1 C11 C10 120.7(6) . .
F1 C11 C12 118.3(6) . .
C10 C11 C12 121.0(7) . .
F2 C12 C13 120.2(7) . .
F2 C12 C11 119.8(8) . .
C13 C12 C11 120.0(7) . .
F3 C13 C12 120.2(8) . .
F3 C13 C14 120.0(8) . .
C12 C13 C14 119.8(7) . .
F4 C14 C13 120.2(7) . .
F4 C14 C15 120.4(7) . .
C13 C14 C15 119.4(7) . .
F5 C15 C10 119.8(6) . .
F5 C15 C14 118.4(7) . .
C10 C15 C14 121.9(7) . .
C17 C16 C21 115.9(6) . .
C17 C16 C9 121.1(6) . .
C21 C16 C9 122.9(6) . .
F6 C17 C18 117.1(6) . .
F6 C17 C16 120.2(6) . .
C18 C17 C16 122.7(6) . .
F7 C18 C19 120.4(6) . .
F7 C18 C17 120.9(6) . .
C19 C18 C17 118.7(6) . .
F8 C19 C20 120.0(6) . .
F8 C19 C18 119.3(6) . .
C20 C19 C18 120.7(6) . .
F9 C20 C21 120.5(6) . .
F9 C20 C19 119.3(6) . .
C21 C20 C19 120.2(7) . .
F10 C21 C20 119.3(6) . .
F10 C21 C16 118.9(6) . .
C20 C21 C16 121.8(6) . .
Cl3 C22 Cl1 111.6(6) . .
Cl3 C22 Cl2 109.6(6) . .
Cl1 C22 Cl2 110.2(6) . .
C1 N1 C3 107.8(5) . .
C1 N1 Pt1 126.2(4) . .
C3 N1 Pt1 126.0(4) . .
C5 N2 C8 105.8(5) . .
C5 N2 Pt1 126.8(4) . .
C8 N2 Pt1 127.4(4) . .
C1 O1 C2 107.7(5) . .

loop_
_geom_bond_atom_site_label_1
_geom_bond_atom_site_label_2
_geom_bond_distance
_geom_bond_site_symmetry_2
Pt1 N1 1.993(5) .
Pt1 N1 1.993(5) 3_665
Pt1 N2 2.012(5) .
Pt1 N2 2.012(5) 3_665
C1 N1 1.346(8) .
C1 O1 1.365(8) .
C1 C9 1.368(9) 3_665
C2 O2 1.197(8) .
C2 O1 1.394(8) .
C2 C3 1.457(9) .
C3 N1 1.356(8) .
C3 C4 1.378(9) .
C4 C5 1.397(9) .
C4 C10 1.494(9) .
C5 N2 1.371(8) .
C5 C6 1.432(9) .
C6 C7 1.340(9) .
C7 C8 1.421(9) .
C8 N2 1.385(8) .
C8 C9 1.402(9) .
C9 C1 1.368(9) 3_665
C9 C16 1.480(9) .
C10 C15 1.366(10) .
C10 C11 1.370(9) .
C11 F1 1.336(9) .
C11 C12 1.390(10) .
C12 F2 1.334(9) .
C12 C13 1.359(12) .
C13 F3 1.343(9) .
C13 C14 1.374(12) .
C14 F4 1.361(9) .
C14 C15 1.378(10) .
C15 F5 1.341(8) .
C16 C17 1.393(9) .
C16 C21 1.409(9) .
C17 F6 1.324(8) .
C17 C18 1.384(10) .
C18 F7 1.329(8) .
C18 C19 1.374(10) .
C19 F8 1.343(8) .
C19 C20 1.374(10) .
C20 F9 1.344(9) .
C20 C21 1.364(9) .
C21 F10 1.327(8) .
C22 Cl3 1.725(12) .
C22 Cl1 1.747(10) .
C22 Cl2 1.761(12) .
